data_2300619
loop_
_publ_author_name
'Dyadkin, Vadim'
'Wright, Jon'
'Pattison, Philip'
'Chernyshov, Dmitry'

_publ_section_title
;
 Probing structural chirality with high-energy synchrotron radiation
;
_journal_coeditor_code TO5136SUP1
_journal_issue 3
_journal_name_full 'Journal of Applied Crystallography'
_journal_page_first 918
_journal_page_last 922
_journal_paper_doi 10.1107/S1600576716006282
_journal_volume 49
_journal_year 2016
_chemical_formula_sum 'Mn Si'
_chemical_formula_weight 83.03
_space_group_crystal_system cubic
_space_group_IT_number 198
_space_group_name_Hall 'P 2ac 2ab 3'
_space_group_name_H-M_alt 'P 21 3'
_symmetry_space_group_name_Hall 'P 2ac 2ab 3'
_symmetry_space_group_name_H-M 'P 21 3'
_audit_creation_method SHELXL-2014/7
_cell_angle_alpha 90
_cell_angle_beta 90
_cell_angle_gamma 90
_cell_formula_units_Z 4
_cell_length_a 4.5622(3)
_cell_length_b 4.5622(3)
_cell_length_c 4.5622(3)
_cell_measurement_reflns_used 715
_cell_measurement_temperature 293(2)
_cell_measurement_theta_max 32.2710
_cell_measurement_theta_min 4.2970
_cell_volume 94.956(11)
_computing_structure_refinement 'SHELXL-2014/7 (Sheldrick, 2014)'
_diffrn_ambient_temperature 293(2)
_diffrn_measured_fraction_theta_full 0.976
_diffrn_measured_fraction_theta_max 0.976
_diffrn_measurement_device_type Pilatus@SNBL
_diffrn_measurement_method '\f scan'
_diffrn_radiation_monochromator silicon
_diffrn_radiation_source 'ESRF bending magnet'
_diffrn_radiation_type synchrotron
_diffrn_radiation_wavelength 0.68894
_diffrn_reflns_av_R_equivalents 0.0256
_diffrn_reflns_av_unetI/netI 0.0114
_diffrn_reflns_Laue_measured_fraction_full 0.976
_diffrn_reflns_Laue_measured_fraction_max 0.976
_diffrn_reflns_limit_h_max 6
_diffrn_reflns_limit_h_min -6
_diffrn_reflns_limit_k_max 7
_diffrn_reflns_limit_k_min -7
_diffrn_reflns_limit_l_max 6
_diffrn_reflns_limit_l_min -6
_diffrn_reflns_number 797
_diffrn_reflns_point_group_measured_fraction_full 0.967
_diffrn_reflns_point_group_measured_fraction_max 0.977
_diffrn_reflns_theta_full 24.416
_diffrn_reflns_theta_max 32.269
_diffrn_reflns_theta_min 6.130
_exptl_absorpt_coefficient_mu 12.761
_exptl_crystal_colour 'metallic dark grey'
_exptl_crystal_density_diffrn 5.808
_exptl_crystal_description block
_exptl_crystal_F_000 156
_refine_diff_density_max 0.959
_refine_diff_density_min -1.294
_refine_diff_density_rms 0.324
_refine_ls_abs_structure_details
;
 Flack x determined using 46 quotients [(I+)-(I-)]/[(I+)+(I-)]
 (Parsons, Flack and Wagner, Acta Cryst. B69 (2013) 249-259).
;
_refine_ls_abs_structure_Flack 0.06(2)
_refine_ls_extinction_coef 0.63(11)
_refine_ls_extinction_expression Fc^*^=kFc[1+0.001xFc^2^\l^3^/sin(2\q)]^-1/4^
_refine_ls_extinction_method 'SHELXL-2014/7 (Sheldrick 2014'
_refine_ls_goodness_of_fit_ref 1.336
_refine_ls_hydrogen_treatment undef
_refine_ls_matrix_type full
_refine_ls_number_parameters 8
_refine_ls_number_reflns 127
_refine_ls_number_restraints 0
_refine_ls_restrained_S_all 1.336
_refine_ls_R_factor_all 0.0355
_refine_ls_R_factor_gt 0.0355
_refine_ls_shift/su_max 0.000
_refine_ls_shift/su_mean 0.000
_refine_ls_structure_factor_coef Fsqd
_refine_ls_weighting_details 'w=1/[\s^2^(Fo^2^)+(0.0530P)^2^] where P=(Fo^2^+2Fc^2^)/3'
_refine_ls_weighting_scheme calc
_refine_ls_wR_factor_gt 0.0743
_refine_ls_wR_factor_ref 0.0743
_reflns_Friedel_coverage 0.568
_reflns_Friedel_fraction_full 0.950
_reflns_Friedel_fraction_max 0.979
_reflns_number_gt 127
_reflns_number_total 127
_reflns_threshold_expression 'I > 2\s(I)'
_cod_data_source_file to5136sup1.cif
_cod_data_source_block MnSi_18keV
_cod_depositor_comments 'Adding full bibliography for 2300619--2300621.cif.'
_cod_original_cell_volume 94.959(19)
_cod_database_code 2300619
_cod_database_fobs_code 2300619
_shelx_shelxl_version_number 2014/7
_shelx_space_group_comment
;
The symmetry employed for this shelxl refinement is uniquely defined
by the following loop, which should always be used as a source of
symmetry information in preference to the above space-group names.
They are only intended as comments.
;

loop_
_space_group_symop_operation_xyz
'x, y, z'
'-x+1/2, -y, z+1/2'
'-x, y+1/2, -z+1/2'
'x+1/2, -y+1/2, -z'
'z, x, y'
'z+1/2, -x+1/2, -y'
'-z+1/2, -x, y+1/2'
'-z, x+1/2, -y+1/2'
'y, z, x'
'-y, z+1/2, -x+1/2'
'y+1/2, -z+1/2, -x'
'-y+1/2, -z, x+1/2'

loop_
_atom_site_label
_atom_site_type_symbol
_atom_site_fract_x
_atom_site_fract_y
_atom_site_fract_z
_atom_site_U_iso_or_equiv
_atom_site_adp_type
_atom_site_occupancy
_atom_site_site_symmetry_order
_atom_site_calc_flag
_atom_site_refinement_flags_posn
_atom_site_refinement_flags_adp
_atom_site_refinement_flags_occupancy
Mn01 Mn 0.13683(11) 0.13683(11) 0.13683(11) 0.0169(5) Uani 1 3 d S T P
Si02 Si 0.8453(2) 0.8453(2) 0.8453(2) 0.0182(5) Uani 1 3 d S T P

loop_
_atom_site_aniso_label
_atom_site_aniso_U_11
_atom_site_aniso_U_22
_atom_site_aniso_U_33
_atom_site_aniso_U_23
_atom_site_aniso_U_13
_atom_site_aniso_U_12
Mn01 0.0169(5) 0.0169(5) 0.0169(5) 0.00003(11) 0.00003(11) 0.00003(11)
Si02 0.0182(5) 0.0182(5) 0.0182(5) -0.0007(2) -0.0007(2) -0.0007(2)

loop_
_atom_type_symbol
_atom_type_description
_atom_type_scat_dispersion_real
_atom_type_scat_dispersion_imag
_atom_type_scat_source
Si Si 0.0793 0.0675 'International Tables Vol C Tables 4.2.6.8 and 6.1.1.4'
Mn Mn 0.3321 0.6957 'International Tables Vol C Tables 4.2.6.8 and 6.1.1.4'

loop_
_geom_angle_atom_site_label_1
_geom_angle_atom_site_label_2
_geom_angle_atom_site_label_3
_geom_angle
_geom_angle_site_symmetry_1
_geom_angle_site_symmetry_3
Si02 Mn01 Si02 73.68(2) 1_444 3_645
Si02 Mn01 Si02 73.68(2) 1_444 2_564
Si02 Mn01 Si02 112.431(17) 3_645 2_564
Si02 Mn01 Si02 73.68(2) 1_444 4_456
Si02 Mn01 Si02 112.431(17) 3_645 4_456
Si02 Mn01 Si02 112.431(17) 2_564 4_456
Si02 Mn01 Si02 140.288(13) 1_444 4_466
Si02 Mn01 Si02 69.45(2) 3_645 4_466
Si02 Mn01 Si02 107.34(6) 2_564 4_466
Si02 Mn01 Si02 134.54(5) 4_456 4_466
Si02 Mn01 Si02 140.288(13) 1_444 3_646
Si02 Mn01 Si02 134.54(5) 3_645 3_646
Si02 Mn01 Si02 69.45(2) 2_564 3_646
Si02 Mn01 Si02 107.34(6) 4_456 3_646
Si02 Mn01 Si02 67.19(2) 4_466 3_646
Si02 Mn01 Si02 140.288(13) 1_444 2_664
Si02 Mn01 Si02 107.34(6) 3_645 2_664
Si02 Mn01 Si02 134.54(5) 2_564 2_664
Si02 Mn01 Si02 69.45(2) 4_456 2_664
Si02 Mn01 Si02 67.19(2) 4_466 2_664
Si02 Mn01 Si02 67.19(2) 3_646 2_664
Si02 Mn01 Mn01 115.22(3) 1_444 3
Si02 Mn01 Mn01 91.74(2) 3_645 3
Si02 Mn01 Mn01 54.31(2) 2_564 3
Si02 Mn01 Mn01 155.83(4) 4_456 3
Si02 Mn01 Mn01 53.04(4) 4_466 3
Si02 Mn01 Mn01 50.79(5) 3_646 3
Si02 Mn01 Mn01 104.47(4) 2_664 3
Si02 Mn01 Mn01 115.22(3) 1_444 4
Si02 Mn01 Mn01 54.31(2) 3_645 4
Si02 Mn01 Mn01 155.83(4) 2_564 4
Si02 Mn01 Mn01 91.74(2) 4_456 4
Si02 Mn01 Mn01 50.79(5) 4_466 4
Si02 Mn01 Mn01 104.47(4) 3_646 4
Si02 Mn01 Mn01 53.04(4) 2_664 4
Mn01 Mn01 Mn01 103.16(3) 3 4
Si02 Mn01 Mn01 115.22(3) 1_444 2
Si02 Mn01 Mn01 155.83(4) 3_645 2
Si02 Mn01 Mn01 91.74(2) 2_564 2
Si02 Mn01 Mn01 54.31(2) 4_456 2
Si02 Mn01 Mn01 104.47(4) 4_466 2
Si02 Mn01 Mn01 53.04(4) 3_646 2
Si02 Mn01 Mn01 50.79(5) 2_664 2
Mn01 Mn01 Mn01 103.16(3) 3 2
Mn01 Mn01 Mn01 103.16(3) 4 2
Si02 Mn01 Mn01 58.99(3) 1_444 2_554
Si02 Mn01 Mn01 54.31(2) 3_645 2_554
Si02 Mn01 Mn01 132.62(4) 2_564 2_554
Si02 Mn01 Mn01 58.13(3) 4_456 2_554
Si02 Mn01 Mn01 107.58(4) 4_466 2_554
Si02 Mn01 Mn01 155.59(4) 3_646 2_554
Si02 Mn01 Mn01 88.646(19) 2_664 2_554
Mn01 Mn01 Mn01 146.033(7) 3 2_554
Mn01 Mn01 Mn01 60.0 4 2_554
Mn01 Mn01 Mn01 109.230(4) 2 2_554
Si02 Mn01 Mn01 58.99(3) 1_444 4_455
Si02 Mn01 Mn01 58.13(3) 3_645 4_455
Si02 Mn01 Mn01 54.31(2) 2_564 4_455
Si02 Mn01 Mn01 132.62(4) 4_456 4_455
Si02 Mn01 Mn01 88.646(19) 4_466 4_455
Si02 Mn01 Mn01 107.58(4) 3_646 4_455
Si02 Mn01 Mn01 155.59(4) 2_664 4_455
Mn01 Mn01 Mn01 60.0 3 4_455
Mn01 Mn01 Mn01 109.230(4) 4 4_455
Mn01 Mn01 Mn01 146.033(7) 2 4_455
Mn01 Mn01 Mn01 95.84(3) 2_554 4_455
Mn01 Si02 Mn01 137.64(3) 1_666 3_655
Mn01 Si02 Mn01 137.64(3) 1_666 4_556
Mn01 Si02 Mn01 71.39(5) 3_655 4_556
Mn01 Si02 Mn01 137.64(3) 1_666 2_565
Mn01 Si02 Mn01 71.39(5) 3_655 2_565
Mn01 Si02 Mn01 71.39(5) 4_556 2_565
Mn01 Si02 Mn01 70.22(4) 1_666 4_566
Mn01 Si02 Mn01 114.19(4) 3_655 4_566
Mn01 Si02 Mn01 134.54(5) 4_556 4_566
Mn01 Si02 Mn01 68.826(14) 2_565 4_566
Mn01 Si02 Mn01 70.22(4) 1_666 3_656
Mn01 Si02 Mn01 134.54(5) 3_655 3_656
Mn01 Si02 Mn01 68.826(14) 4_556 3_656
Mn01 Si02 Mn01 114.19(4) 2_565 3_656
Mn01 Si02 Mn01 109.17(4) 4_566 3_656
Mn01 Si02 Mn01 70.22(4) 1_666 2_665
Mn01 Si02 Mn01 68.826(14) 3_655 2_665
Mn01 Si02 Mn01 114.19(4) 4_556 2_665
Mn01 Si02 Mn01 134.54(5) 2_565 2_665
Mn01 Si02 Mn01 109.17(4) 4_566 2_665
Mn01 Si02 Mn01 109.17(4) 3_656 2_665
Mn01 Si02 Si02 54.69(5) 1_666 3_756
Mn01 Si02 Si02 91.202(14) 3_655 3_756
Mn01 Si02 Si02 162.01(4) 4_556 3_756
Mn01 Si02 Si02 108.02(5) 2_565 3_756
Mn01 Si02 Si02 56.405(10) 4_566 3_756
Mn01 Si02 Si02 124.87(9) 3_656 3_756
Mn01 Si02 Si02 52.76(4) 2_665 3_756
Mn01 Si02 Si02 54.69(5) 1_666 2_675
Mn01 Si02 Si02 162.01(4) 3_655 2_675
Mn01 Si02 Si02 108.02(5) 4_556 2_675
Mn01 Si02 Si02 91.202(14) 2_565 2_675
Mn01 Si02 Si02 52.76(4) 4_566 2_675
Mn01 Si02 Si02 56.405(10) 3_656 2_675
Mn01 Si02 Si02 124.87(9) 2_665 2_675
Si02 Si02 Si02 89.93(8) 3_756 2_675
Mn01 Si02 Si02 54.69(5) 1_666 4_567
Mn01 Si02 Si02 108.02(5) 3_655 4_567
Mn01 Si02 Si02 91.202(14) 4_556 4_567
Mn01 Si02 Si02 162.01(4) 2_565 4_567
Mn01 Si02 Si02 124.87(9) 4_566 4_567
Mn01 Si02 Si02 52.76(4) 3_656 4_567
Mn01 Si02 Si02 56.405(10) 2_665 4_567
Si02 Si02 Si02 89.93(8) 3_756 4_567
Si02 Si02 Si02 89.93(8) 2_675 4_567
Mn01 Si02 Si02 110.85(6) 1_666 3_746
Mn01 Si02 Si02 51.63(5) 3_655 3_746
Mn01 Si02 Si02 57.79(3) 4_556 3_746
Mn01 Si02 Si02 111.37(9) 2_565 3_746
Mn01 Si02 Si02 161.21(3) 4_566 3_746
Mn01 Si02 Si02 88.16(3) 3_656 3_746
Mn01 Si02 Si02 56.405(10) 2_665 3_746
Si02 Si02 Si02 107.98(2) 3_756 3_746
Si02 Si02 Si02 143.97(4) 2_675 3_746
Si02 Si02 Si02 60.0 4_567 3_746
Mn01 Si02 Si02 110.85(6) 1_666 2_674
Mn01 Si02 Si02 57.79(3) 3_655 2_674
Mn01 Si02 Si02 111.37(9) 4_556 2_674
Mn01 Si02 Si02 51.63(5) 2_565 2_674
Mn01 Si02 Si02 56.405(10) 4_566 2_674
Mn01 Si02 Si02 161.21(3) 3_656 2_674
Mn01 Si02 Si02 88.16(3) 2_665 2_674
Si02 Si02 Si02 60.0 3_756 2_674
Si02 Si02 Si02 107.98(2) 2_675 2_674
Si02 Si02 Si02 143.97(4) 4_567 2_674
Si02 Si02 Si02 108.05(6) 3_746 2_674

loop_
_geom_bond_atom_site_label_1
_geom_bond_atom_site_label_2
_geom_bond_distance
_geom_bond_site_symmetry_2
Mn01 Si02 2.304(2) 1_444
Mn01 Si02 2.3977(13) 3_645
Mn01 Si02 2.3977(13) 2_564
Mn01 Si02 2.3977(13) 4_456
Mn01 Si02 2.5482(9) 4_466
Mn01 Si02 2.5482(9) 3_646
Mn01 Si02 2.5482(9) 2_664
Mn01 Mn01 2.7980(2) 3
Mn01 Mn01 2.7980(2) 4
Mn01 Mn01 2.7980(2) 2
Mn01 Mn01 2.79796(19) 2_554
Mn01 Mn01 2.7980(2) 4_455
Si02 Mn01 2.304(2) 1_666
Si02 Mn01 2.3977(13) 3_655
Si02 Mn01 2.3977(13) 4_556
Si02 Mn01 2.3977(13) 2_565
Si02 Mn01 2.5482(9) 4_566
Si02 Mn01 2.5482(9) 3_656
Si02 Mn01 2.5482(9) 2_665
Si02 Si02 2.8200(4) 3_756
Si02 Si02 2.8200(4) 2_675
Si02 Si02 2.8200(4) 4_567
Si02 Si02 2.8200(4) 3_746
Si02 Si02 2.8200(4) 2_674
